data_4069747
loop_
_publ_author_name
'Arrowsmith, Merle'
'Heath, Alex'
'Hill, Michael S.'
'Hitchcock, Peter B.'
'Kociok-K\"ohn, Gabriele'

_publ_section_title
;
 Tris(imidazolin-2-ylidene-1-yl)borate Complexes of the Heavier Alkaline
 Earths: Synthesis and Structural Studies
;
_journal_issue 15
_journal_name_full Organometallics
_journal_page_first 4550
_journal_paper_doi 10.1021/om9003994
_journal_volume 28
_journal_year 2009
_chemical_formula_moiety 'C42 H68 B2 N12 Sr, 4(C7 H8)'
_chemical_formula_sum 'C70 H100 B2 N12 Sr'
_chemical_formula_weight 1218.86
_chemical_name_systematic
;
 ?
;
_space_group_IT_number 15
_symmetry_cell_setting monoclinic
_symmetry_space_group_name_Hall '-C 2yc'
_symmetry_space_group_name_H-M 'C 1 2/c 1'
_atom_sites_solution_hydrogens geom
_atom_sites_solution_primary direct
_atom_sites_solution_secondary difmap
_audit_creation_method SHELXL-97
_cell_angle_alpha 90.00
_cell_angle_beta 105.2890(10)
_cell_angle_gamma 90.00
_cell_formula_units_Z 4
_cell_length_a 25.2604(6)
_cell_length_b 11.2390(2)
_cell_length_c 25.2461(6)
_cell_measurement_reflns_used 44412
_cell_measurement_temperature 150(2)
_cell_measurement_theta_max 27.485
_cell_measurement_theta_min 2.910
_cell_volume 6913.7(3)
_computing_cell_refinement 'HKL Scalepack (Otwinski & Minor, 1997)'
_computing_data_collection 'Collect (Nonius BV, 1997-2000)'
_computing_data_reduction
;
 DENZO-SCALEPACK Z. Otwinowski and W. Minor, " 
 Processing of X-ray Diffraction Data Collected in Oscillation Mode ", 
 Methods in Enzymology, Volume 276: Macromolecular Crystallography, 
 part A, p.307-326, 1997,C.W. Carter, Jr. & R. M. Sweet, Eds., Academic Press.
;
_computing_molecular_graphics 'ORTEP3 for Windows - Farrugia, L. J. J. Appl. Crystallogr. 1997, 30, 565'
_computing_publication_material
;
 'WinGX publication routines, Farrugia, 
 L. J., J. Appl. Crystallogr., 1999, 32, 837-838
;
_computing_structure_refinement
;
 SHELXL97 -Program for Crystal Structure Analysis (Release 97-2). 
 Sheldrick, G.M., Instit\"ut f\"ur Anorganische Chemie der Universit\"at, 
 Tammanstrasse 4, D-3400 G\"ottingen, Germany, 1998 
;
_computing_structure_solution
; 
 SIR97- Altomare A., Burla M.C., Camalli M., Cascarano G.L., Giacovazzo C. , 
 Guagliardi A., Moliterni A.G.G., Polidori G.,Spagna R. 
 (1999) J. Appl. Cryst. 32, 115-119
;
_diffrn_ambient_temperature 150(2)
_diffrn_measured_fraction_theta_full 0.969
_diffrn_measured_fraction_theta_max 0.969
_diffrn_measurement_device_type 'Nonius Kappa CCD'
_diffrn_measurement_method '354 1.2 degree images with \f and \w scans'
_diffrn_radiation_monochromator graphite
_diffrn_radiation_source 'fine-focus sealed tube'
_diffrn_radiation_type MoK\a
_diffrn_radiation_wavelength 0.71073
_diffrn_reflns_av_R_equivalents 0.1566
_diffrn_reflns_av_sigmaI/netI 0.1089
_diffrn_reflns_limit_h_max 32
_diffrn_reflns_limit_h_min -32
_diffrn_reflns_limit_k_max 13
_diffrn_reflns_limit_k_min -14
_diffrn_reflns_limit_l_max 32
_diffrn_reflns_limit_l_min -31
_diffrn_reflns_number 26486
_diffrn_reflns_theta_full 27.45
_diffrn_reflns_theta_max 27.45
_diffrn_reflns_theta_min 3.34
_diffrn_standards_decay_% 0
_diffrn_standards_number 0
_exptl_absorpt_coefficient_mu 0.828
_exptl_absorpt_correction_type none
_exptl_crystal_colour colourless
_exptl_crystal_density_diffrn 1.171
_exptl_crystal_density_method 'not measured'
_exptl_crystal_description plate
_exptl_crystal_F_000 2608
_exptl_crystal_size_max 0.40
_exptl_crystal_size_mid 0.30
_exptl_crystal_size_min 0.25
_refine_diff_density_max 0.507
_refine_diff_density_min -0.518
_refine_diff_density_rms 0.085
_refine_ls_extinction_method none
_refine_ls_goodness_of_fit_ref 1.017
_refine_ls_hydrogen_treatment mixed
_refine_ls_matrix_type full
_refine_ls_number_parameters 432
_refine_ls_number_reflns 7654
_refine_ls_number_restraints 0
_refine_ls_restrained_S_all 1.017
_refine_ls_R_factor_all 0.0992
_refine_ls_R_factor_gt 0.0600
_refine_ls_shift/su_max 0.000
_refine_ls_shift/su_mean 0.000
_refine_ls_structure_factor_coef Fsqd
_refine_ls_weighting_details 'calc w=1/[\s^2^(Fo^2^)+(0.0765P)^2^+9.1730P] where P=(Fo^2^+2Fc^2^)/3'
_refine_ls_weighting_scheme calc
_refine_ls_wR_factor_gt 0.1436
_refine_ls_wR_factor_ref 0.1699
_reflns_number_gt 5278
_reflns_number_total 7654
_reflns_threshold_expression >2sigma(I)
_cod_data_source_file om9003994_si_002.cif
_cod_data_source_block h09msh2
_cod_original_sg_symbol_H-M 'C 2/c'
_cod_database_code 4069747

loop_
_symmetry_equiv_pos_as_xyz
'x, y, z'
'-x, y, -z+1/2'
'x+1/2, y+1/2, z'
'-x+1/2, y+1/2, -z+1/2'
'-x, -y, -z'
'x, -y, z-1/2'
'-x+1/2, -y+1/2, -z'
'x+1/2, -y+1/2, z-1/2'

loop_
_atom_site_label
_atom_site_type_symbol
_atom_site_fract_x
_atom_site_fract_y
_atom_site_fract_z
_atom_site_U_iso_or_equiv
_atom_site_adp_type
_atom_site_occupancy
_atom_site_symmetry_multiplicity
_atom_site_calc_flag
_atom_site_refinement_flags
_atom_site_disorder_assembly
_atom_site_disorder_group
Sr Sr 0.5000 0.0000 0.5000 0.02224(13) Uani 1 2 d S . .
B1 B 0.38375(13) -0.0759(3) 0.38283(14) 0.0259(7) Uani 1 1 d . . .
N1 N 0.51694(10) -0.1965(2) 0.37318(10) 0.0283(6) Uani 1 1 d . . .
N2 N 0.43552(10) -0.1333(2) 0.37114(10) 0.0267(5) Uani 1 1 d . . .
N3 N 0.37083(10) -0.1878(2) 0.51617(10) 0.0283(5) Uani 1 1 d . . .
N4 N 0.37095(9) -0.1303(2) 0.43460(10) 0.0267(5) Uani 1 1 d . . .
N5 N 0.40845(10) 0.2454(2) 0.40405(10) 0.0275(5) Uani 1 1 d . . .
N6 N 0.38690(9) 0.0621(2) 0.38471(10) 0.0257(5) Uani 1 1 d . . .
C1 C 0.48904(12) -0.1307(3) 0.40282(12) 0.0262(6) Uani 1 1 d . . .
C2 C 0.48178(14) -0.2382(3) 0.32488(14) 0.0403(8) Uani 1 1 d . . .
H2 H 0.4914 -0.2860 0.2978 0.048 Uiso 1 1 calc R . .
C3 C 0.43187(14) -0.1980(3) 0.32384(13) 0.0377(8) Uani 1 1 d . . .
H3 H 0.3993 -0.2116 0.2954 0.045 Uiso 1 1 calc R . .
C4 C 0.40114(12) -0.1230(3) 0.48864(12) 0.0280(6) Uani 1 1 d . . .
C5 C 0.32376(13) -0.2335(3) 0.48107(15) 0.0394(8) Uani 1 1 d . . .
H5 H 0.2966 -0.2806 0.4909 0.047 Uiso 1 1 calc R . .
C6 C 0.32406(13) -0.1982(3) 0.43032(15) 0.0386(8) Uani 1 1 d . . .
H6 H 0.2970 -0.2165 0.3973 0.046 Uiso 1 1 calc R . .
C7 C 0.42359(11) 0.1319(3) 0.42105(12) 0.0262(6) Uani 1 1 d . . .
C8 C 0.36342(13) 0.2452(3) 0.35822(13) 0.0344(7) Uani 1 1 d . . .
H8 H 0.3455 0.3128 0.3390 0.041 Uiso 1 1 calc R . .
C9 C 0.35028(13) 0.1302(3) 0.34645(14) 0.0338(7) Uani 1 1 d . . .
H9 H 0.3212 0.1013 0.3172 0.041 Uiso 1 1 calc R . .
C10 C 0.57673(13) -0.2229(3) 0.38819(13) 0.0315(7) Uani 1 1 d . . .
C11 C 0.60091(15) -0.1735(3) 0.34321(15) 0.0410(8) Uani 1 1 d . . .
H1A H 0.5832 -0.2120 0.3082 0.062 Uiso 1 1 calc R . .
H11B H 0.6404 -0.1894 0.3527 0.062 Uiso 1 1 calc R . .
H11C H 0.5946 -0.0875 0.3399 0.062 Uiso 1 1 calc R . .
C12 C 0.60563(13) -0.1653(3) 0.44267(13) 0.0336(7) Uani 1 1 d . . .
H12A H 0.6002 -0.0789 0.4399 0.050 Uiso 1 1 calc R . .
H12B H 0.6450 -0.1831 0.4515 0.050 Uiso 1 1 calc R . .
H12C H 0.5903 -0.1966 0.4717 0.050 Uiso 1 1 calc R . .
C13 C 0.58434(15) -0.3573(3) 0.39236(16) 0.0414(8) Uani 1 1 d . . .
H13A H 0.5663 -0.3889 0.4193 0.062 Uiso 1 1 calc R . .
H13B H 0.6236 -0.3761 0.4040 0.062 Uiso 1 1 calc R . .
H13C H 0.5681 -0.3935 0.3564 0.062 Uiso 1 1 calc R . .
C14 C 0.38396(13) -0.2087(3) 0.57664(13) 0.0326(7) Uani 1 1 d . . .
C15 C 0.43833(13) -0.1514(3) 0.60597(13) 0.0329(7) Uani 1 1 d . . .
H15A H 0.4681 -0.1886 0.5936 0.049 Uiso 1 1 calc R . .
H15B H 0.4450 -0.1624 0.6457 0.049 Uiso 1 1 calc R . .
H15C H 0.4370 -0.0661 0.5975 0.049 Uiso 1 1 calc R . .
C16 C 0.38713(15) -0.3428(3) 0.58682(16) 0.0441(9) Uani 1 1 d . . .
H16A H 0.3512 -0.3788 0.5703 0.066 Uiso 1 1 calc R . .
H16B H 0.3977 -0.3582 0.6264 0.066 Uiso 1 1 calc R . .
H16C H 0.4145 -0.3776 0.5702 0.066 Uiso 1 1 calc R . .
C17 C 0.33780(14) -0.1538(3) 0.59761(15) 0.0429(9) Uani 1 1 d . . .
H17A H 0.3350 -0.0686 0.5890 0.064 Uiso 1 1 calc R . .
H17B H 0.3459 -0.1646 0.6375 0.064 Uiso 1 1 calc R . .
H17C H 0.3030 -0.1929 0.5798 0.064 Uiso 1 1 calc R . .
C18 C 0.43415(13) 0.3585(3) 0.42857(13) 0.0315(7) Uani 1 1 d . . .
C19 C 0.39138(14) 0.4306(3) 0.44777(15) 0.0389(8) Uani 1 1 d . . .
H19A H 0.3605 0.4494 0.4162 0.058 Uiso 1 1 calc R . .
H19B H 0.4080 0.5046 0.4649 0.058 Uiso 1 1 calc R . .
H19C H 0.3782 0.3841 0.4745 0.058 Uiso 1 1 calc R . .
C20 C 0.45401(14) 0.4270(3) 0.38551(14) 0.0386(8) Uani 1 1 d . . .
H20A H 0.4806 0.3785 0.3729 0.058 Uiso 1 1 calc R . .
H20B H 0.4716 0.5011 0.4015 0.058 Uiso 1 1 calc R . .
H20C H 0.4227 0.4454 0.3543 0.058 Uiso 1 1 calc R . .
C21 C 0.48261(13) 0.3309(3) 0.47771(13) 0.0321(7) Uani 1 1 d . . .
H21A H 0.4695 0.2887 0.5057 0.048 Uiso 1 1 calc R . .
H21B H 0.5004 0.4053 0.4931 0.048 Uiso 1 1 calc R . .
H21C H 0.5091 0.2809 0.4658 0.048 Uiso 1 1 calc R . .
C22 C 0.5000 0.0489(5) 0.2500 0.0495(13) Uani 1 2 d S . .
H22 H 0.5000 -0.0357 0.2500 0.059 Uiso 1 2 calc SR . .
C23 C 0.45833(16) 0.1094(4) 0.26321(15) 0.0475(9) Uani 1 1 d . . .
H23 H 0.4293 0.0671 0.2722 0.057 Uiso 1 1 calc R . .
C24 C 0.45856(16) 0.2325(4) 0.26339(14) 0.0448(9) Uani 1 1 d . . .
H24 H 0.4296 0.2739 0.2729 0.054 Uiso 1 1 calc R . .
C25 C 0.5000 0.2968(5) 0.2500 0.0425(12) Uani 1 2 d S . .
C26 C 0.5000 0.4298(5) 0.2500 0.0573(15) Uani 1 2 d S . .
H26A H 0.5327 0.4589 0.2402 0.086 Uiso 0.50 1 calc PR . .
H26B H 0.5002 0.4589 0.2867 0.086 Uiso 0.50 1 calc PR . .
H26C H 0.4671 0.4589 0.2232 0.086 Uiso 0.50 1 calc PR . .
C61 C 0.2537(3) 0.8094(10) -0.0195(5) 0.056(2) Uani 0.50 1 d P . .
C62 C 0.2637(11) 0.717(2) -0.0407(12) 0.054(5) Uani 0.50 1 d P . .
H62 H 0.2746 0.7222 -0.0739 0.065 Uiso 0.50 1 calc PR . .
C63 C 0.2594(4) 0.6002(13) -0.0169(6) 0.067(3) Uani 0.50 1 d P . .
H63 H 0.2672 0.5297 -0.0342 0.081 Uiso 0.50 1 calc PR . .
C64 C 0.2443(10) 0.596(3) 0.0298(13) 0.101(9) Uani 0.50 1 d P . .
H64 H 0.2403 0.5207 0.0455 0.121 Uiso 0.50 1 calc PR . .
C65 C 0.2342(5) 0.699(3) 0.0558(6) 0.100(7) Uani 0.50 1 d P . .
H65 H 0.2238 0.6946 0.0892 0.120 Uiso 0.50 1 calc PR . .
C66 C 0.2399(9) 0.8174(18) 0.0303(11) 0.047(5) Uani 0.50 1 d P . .
H66 H 0.2346 0.8911 0.0466 0.057 Uiso 0.50 1 calc PR . .
C67 C 0.2615(11) 0.925(2) -0.0464(13) 0.092(8) Uani 0.50 1 d P . .
H67A H 0.2541 0.9911 -0.0243 0.139 Uiso 0.50 1 calc PR . .
H67B H 0.2362 0.9280 -0.0832 0.139 Uiso 0.50 1 calc PR . .
H67C H 0.2994 0.9298 -0.0493 0.139 Uiso 0.50 1 calc PR . .
C41 C 0.2924(3) 0.4554(7) 0.2401(2) 0.055(2) Uiso 0.50 1 d PG A 1
C42 C 0.2482(3) 0.4101(7) 0.2568(3) 0.071(3) Uiso 0.50 1 d PG A 1
H42 H 0.2262 0.3488 0.2362 0.085 Uiso 0.50 1 calc PR A 1
C43 C 0.2362(3) 0.4544(8) 0.3037(4) 0.072(3) Uiso 0.50 1 d PG A 1
H43 H 0.2060 0.4234 0.3152 0.086 Uiso 0.50 1 calc PR A 1
C44 C 0.2684(3) 0.5441(8) 0.3339(3) 0.069(5) Uiso 0.50 1 d PG A 1
H44 H 0.2602 0.5744 0.3660 0.083 Uiso 0.50 1 calc PR A 1
C45 C 0.3126(3) 0.5895(6) 0.3172(3) 0.066(3) Uiso 0.50 1 d PG A 1
H45 H 0.3346 0.6508 0.3378 0.079 Uiso 0.50 1 calc PR A 1
C46 C 0.3246(2) 0.5451(7) 0.2703(3) 0.056(2) Uiso 0.50 1 d PG A 1
H46 H 0.3548 0.5761 0.2588 0.067 Uiso 0.50 1 calc PR A 1
C47 C 0.3076(6) 0.4123(14) 0.1926(5) 0.090(4) Uiso 0.50 1 d P A 1
H47A H 0.3395 0.4569 0.1882 0.135 Uiso 0.50 1 calc PR A 1
H47B H 0.2769 0.4231 0.1600 0.135 Uiso 0.50 1 calc PR A 1
H47C H 0.3169 0.3276 0.1974 0.135 Uiso 0.50 1 calc PR A 1
C41A C 0.2617(8) 0.4750(19) 0.2756(8) 0.038(7) Uiso 0.15 1 d PG B 2
C42A C 0.2940(10) 0.5707(16) 0.2685(10) 0.058(8) Uiso 0.15 1 d PG B 2
H42A H 0.2939 0.6420 0.2887 0.070 Uiso 0.15 1 calc PR B 2
C43A C 0.3264(11) 0.562(2) 0.2319(13) 0.12(2) Uiso 0.15 1 d PG B 2
H43A H 0.3485 0.6274 0.2271 0.149 Uiso 0.15 1 calc PR B 2
C44A C 0.3265(11) 0.458(2) 0.2024(11) 0.072(11) Uiso 0.15 1 d PG B 2
H44A H 0.3486 0.4517 0.1774 0.087 Uiso 0.15 1 calc PR B 2
C45A C 0.2941(9) 0.3619(19) 0.2095(8) 0.052(7) Uiso 0.15 1 d PG B 2
H45A H 0.2942 0.2906 0.1893 0.063 Uiso 0.15 1 calc PR B 2
C46A C 0.2617(7) 0.3707(16) 0.2461(9) 0.037(7) Uiso 0.15 1 d PG B 2
H46A H 0.2396 0.3053 0.2509 0.045 Uiso 0.15 1 calc PR B 2
C47A C 0.2349(11) 0.507(3) 0.3146(12) 0.044(6) Uiso 0.15 1 d P B 2
H47D H 0.2102 0.4426 0.3189 0.066 Uiso 0.15 1 calc PR B 2
H47E H 0.2137 0.5796 0.3029 0.066 Uiso 0.15 1 calc PR B 2
H47F H 0.2620 0.5210 0.3498 0.066 Uiso 0.15 1 calc PR B 2
C41B C 0.2573(7) 0.442(2) 0.2678(10) 0.052(9) Uiso 0.15 1 d PG C 3
C42B C 0.2801(9) 0.3977(18) 0.2273(9) 0.043(6) Uiso 0.15 1 d PG C 3
H42B H 0.2644 0.3303 0.2063 0.052 Uiso 0.15 1 calc PR C 3
C43B C 0.3260(9) 0.452(2) 0.2176(9) 0.13(2) Uiso 0.15 1 d PG C 3
H43B H 0.3416 0.4224 0.1899 0.151 Uiso 0.15 1 calc PR C 3
C44B C 0.3491(8) 0.551(2) 0.2483(10) 0.047(6) Uiso 0.15 1 d PG C 3
H44B H 0.3804 0.5884 0.2417 0.057 Uiso 0.15 1 calc PR C 3
C45B C 0.3262(9) 0.5950(18) 0.2888(9) 0.077(10) Uiso 0.15 1 d PG C 3
H45B H 0.3420 0.6624 0.3098 0.093 Uiso 0.15 1 calc PR C 3
C46B C 0.2803(9) 0.540(2) 0.2985(9) 0.057(7) Uiso 0.15 1 d PG C 3
H46B H 0.2647 0.5703 0.3262 0.068 Uiso 0.15 1 calc PR C 3
C47B C 0.2146(12) 0.382(3) 0.2906(13) 0.057(7) Uiso 0.15 1 d P C 3
H47G H 0.2070 0.4322 0.3195 0.086 Uiso 0.15 1 calc PR C 3
H47H H 0.2283 0.3046 0.3059 0.086 Uiso 0.15 1 calc PR C 3
H47I H 0.1809 0.3714 0.2611 0.086 Uiso 0.15 1 calc PR C 3
C41C C 0.3010(6) 0.4983(15) 0.2474(6) 0.036(4) Uiso 0.20 1 d PG D 4
C42C C 0.3029(7) 0.5765(14) 0.2905(9) 0.083(9) Uiso 0.20 1 d PG D 4
H42C H 0.3264 0.6440 0.2955 0.099 Uiso 0.20 1 calc PR D 4
C43C C 0.2705(9) 0.5561(19) 0.3263(8) 0.067(11) Uiso 0.20 1 d PG D 4
H43C H 0.2718 0.6095 0.3558 0.081 Uiso 0.20 1 calc PR D 4
C44C C 0.2361(7) 0.457(2) 0.3190(7) 0.057(7) Uiso 0.20 1 d PG D 4
H44C H 0.2140 0.4434 0.3435 0.069 Uiso 0.20 1 calc PR D 4
C45C C 0.2342(6) 0.3792(13) 0.2759(7) 0.061(6) Uiso 0.20 1 d PG D 4
H45C H 0.2107 0.3118 0.2709 0.073 Uiso 0.20 1 calc PR D 4
C46C C 0.2666(6) 0.3997(14) 0.2401(5) 0.023(4) Uiso 0.20 1 d PG D 4
H46C H 0.2653 0.3462 0.2106 0.027 Uiso 0.20 1 calc PR D 4
C47C C 0.3363(15) 0.519(4) 0.2117(16) 0.094(10) Uiso 0.20 1 d P D 4
H47J H 0.3319 0.4548 0.1849 0.141 Uiso 0.20 1 calc PR D 4
H47K H 0.3746 0.5226 0.2337 0.141 Uiso 0.20 1 calc PR D 4
H47L H 0.3264 0.5953 0.1925 0.141 Uiso 0.20 1 calc PR D 4
H1 H 0.3473(11) -0.106(2) 0.3474(11) 0.014(7) Uiso 1 1 d . . .

loop_
_atom_site_aniso_label
_atom_site_aniso_U_11
_atom_site_aniso_U_22
_atom_site_aniso_U_33
_atom_site_aniso_U_23
_atom_site_aniso_U_13
_atom_site_aniso_U_12
Sr 0.02139(19) 0.0231(2) 0.01975(19) -0.00208(17) 0.00100(13) -0.00108(15)
B1 0.0243(16) 0.0289(18) 0.0214(16) -0.0020(14) 0.0005(13) -0.0013(14)
N1 0.0294(13) 0.0272(13) 0.0276(13) -0.0027(11) 0.0062(10) 0.0009(11)
N2 0.0291(13) 0.0277(13) 0.0214(12) -0.0038(11) 0.0032(10) -0.0018(11)
N3 0.0283(13) 0.0267(13) 0.0292(13) 0.0000(11) 0.0063(10) -0.0030(11)
N4 0.0214(12) 0.0273(13) 0.0297(13) -0.0031(11) 0.0037(10) -0.0040(10)
N5 0.0271(12) 0.0258(13) 0.0281(13) 0.0027(11) 0.0043(10) 0.0039(10)
N6 0.0248(12) 0.0267(14) 0.0222(12) 0.0008(11) 0.0001(10) 0.0016(10)
C1 0.0293(15) 0.0241(15) 0.0241(14) -0.0018(12) 0.0050(12) -0.0007(12)
C2 0.0442(19) 0.047(2) 0.0286(17) -0.0148(16) 0.0084(14) -0.0008(16)
C3 0.0390(18) 0.046(2) 0.0238(16) -0.0091(15) 0.0011(13) -0.0046(15)
C4 0.0284(15) 0.0259(15) 0.0295(16) 0.0003(13) 0.0071(12) 0.0011(12)
C5 0.0307(16) 0.043(2) 0.045(2) 0.0008(17) 0.0110(15) -0.0103(15)
C6 0.0264(16) 0.044(2) 0.0411(19) -0.0059(17) 0.0021(14) -0.0115(14)
C7 0.0261(14) 0.0255(15) 0.0270(15) -0.0016(13) 0.0070(12) 0.0014(12)
C8 0.0318(16) 0.0330(18) 0.0338(17) 0.0082(14) 0.0002(13) 0.0052(13)
C9 0.0281(15) 0.0351(18) 0.0330(17) -0.0010(15) -0.0010(13) 0.0013(13)
C10 0.0318(16) 0.0307(17) 0.0335(17) -0.0005(14) 0.0116(13) 0.0037(13)
C11 0.0429(19) 0.048(2) 0.0384(19) 0.0036(17) 0.0209(15) -0.0006(16)
C12 0.0290(15) 0.0362(18) 0.0345(17) 0.0033(15) 0.0067(13) 0.0057(13)
C13 0.046(2) 0.0307(18) 0.047(2) -0.0035(16) 0.0122(16) 0.0064(15)
C14 0.0351(16) 0.0309(17) 0.0341(17) 0.0040(14) 0.0130(14) -0.0005(14)
C15 0.0357(17) 0.0350(18) 0.0286(16) 0.0041(14) 0.0093(13) 0.0031(14)
C16 0.044(2) 0.038(2) 0.051(2) 0.0121(17) 0.0120(17) -0.0028(16)
C17 0.0368(18) 0.052(2) 0.045(2) -0.0007(18) 0.0199(16) -0.0004(16)
C18 0.0333(16) 0.0248(16) 0.0364(17) -0.0030(14) 0.0090(13) -0.0001(13)
C19 0.0379(18) 0.0314(19) 0.046(2) -0.0071(16) 0.0095(15) 0.0045(14)
C20 0.0430(18) 0.0319(18) 0.0411(19) 0.0035(16) 0.0117(15) -0.0017(15)
C21 0.0327(16) 0.0292(17) 0.0341(17) -0.0044(14) 0.0082(13) -0.0006(13)
C22 0.068(4) 0.038(3) 0.039(3) 0.000 0.008(3) 0.000
C23 0.052(2) 0.053(2) 0.0341(19) 0.0001(18) 0.0049(16) -0.0079(18)
C24 0.055(2) 0.051(2) 0.0279(17) -0.0008(17) 0.0108(16) 0.0043(18)
C25 0.062(3) 0.041(3) 0.022(2) 0.000 0.006(2) 0.000
C26 0.090(4) 0.045(3) 0.036(3) 0.000 0.016(3) 0.000
C61 0.030(4) 0.056(6) 0.075(7) -0.013(6) 0.005(4) -0.008(4)
C62 0.038(6) 0.064(15) 0.062(10) 0.007(10) 0.016(6) -0.015(9)
C63 0.042(5) 0.057(7) 0.097(9) -0.011(7) 0.006(5) 0.006(5)
C64 0.039(8) 0.12(2) 0.127(17) 0.070(14) -0.005(9) -0.018(9)
C65 0.037(5) 0.21(2) 0.056(7) -0.004(11) 0.019(5) -0.015(10)
C66 0.024(6) 0.039(10) 0.077(14) -0.008(9) 0.011(6) 0.000(7)
C67 0.060(9) 0.059(9) 0.15(2) 0.009(13) 0.011(11) -0.020(7)

loop_
_atom_type_symbol
_atom_type_description
_atom_type_scat_dispersion_real
_atom_type_scat_dispersion_imag
_atom_type_scat_source
C C 0.0033 0.0016 'International Tables Vol C Tables 4.2.6.8 and 6.1.1.4'
H H 0.0000 0.0000 'International Tables Vol C Tables 4.2.6.8 and 6.1.1.4'
B B 0.0013 0.0007 'International Tables Vol C Tables 4.2.6.8 and 6.1.1.4'
N N 0.0061 0.0033 'International Tables Vol C Tables 4.2.6.8 and 6.1.1.4'
Sr Sr -1.5307 3.2498 'International Tables Vol C Tables 4.2.6.8 and 6.1.1.4'

loop_
_geom_angle_atom_site_label_1
_geom_angle_atom_site_label_2
_geom_angle_atom_site_label_3
_geom_angle
_geom_angle_site_symmetry_1
_geom_angle_site_symmetry_3
C4 Sr C4 180.0 . 5_656
C4 Sr C7 76.13(9) . .
C4 Sr C7 103.87(9) 5_656 .
C4 Sr C7 103.87(9) . 5_656
C4 Sr C7 76.13(9) 5_656 5_656
C7 Sr C7 180.00(11) . 5_656
C4 Sr C1 76.87(9) . .
C4 Sr C1 103.13(9) 5_656 .
C7 Sr C1 76.41(8) . .
C7 Sr C1 103.59(8) 5_656 .
C4 Sr C1 103.13(9) . 5_656
C4 Sr C1 76.87(9) 5_656 5_656
C7 Sr C1 103.59(9) . 5_656
C7 Sr C1 76.41(8) 5_656 5_656
C1 Sr C1 180.0 . 5_656
N4 B1 N6 112.9(2) . .
N4 B1 N2 111.6(2) . .
N6 B1 N2 112.4(2) . .
N4 B1 H1 103.6(14) . .
N6 B1 H1 110.1(14) . .
N2 B1 H1 105.6(14) . .
C1 N1 C2 111.1(3) . .
C1 N1 C10 127.0(2) . .
C2 N1 C10 121.9(3) . .
C1 N2 C3 110.2(3) . .
C1 N2 B1 128.8(2) . .
C3 N2 B1 121.0(2) . .
C4 N3 C5 111.9(3) . .
C4 N3 C14 126.8(2) . .
C5 N3 C14 121.3(3) . .
C4 N4 C6 110.3(3) . .
C4 N4 B1 128.7(2) . .
C6 N4 B1 120.9(3) . .
C7 N5 C8 111.0(3) . .
C7 N5 C18 127.7(2) . .
C8 N5 C18 121.3(3) . .
C7 N6 C9 111.3(3) . .
C7 N6 B1 127.9(2) . .
C9 N6 B1 120.8(2) . .
N1 C1 N2 103.8(2) . .
N1 C1 Sr 144.3(2) . .
N2 C1 Sr 111.92(19) . .
C3 C2 N1 106.6(3) . .
C3 C2 H2 126.7 . .
N1 C2 H2 126.7 . .
C2 C3 N2 108.3(3) . .
C2 C3 H3 125.8 . .
N2 C3 H3 125.8 . .
N3 C4 N4 103.5(2) . .
N3 C4 Sr 144.3(2) . .
N4 C4 Sr 112.10(19) . .
C6 C5 N3 106.4(3) . .
C6 C5 H5 126.8 . .
N3 C5 H5 126.8 . .
C5 C6 N4 107.9(3) . .
C5 C6 H6 126.1 . .
N4 C6 H6 126.1 . .
N6 C7 N5 103.9(2) . .
N6 C7 Sr 113.06(19) . .
N5 C7 Sr 143.0(2) . .
C9 C8 N5 106.6(3) . .
C9 C8 H8 126.7 . .
N5 C8 H8 126.7 . .
C8 C9 N6 107.2(3) . .
C8 C9 H9 126.4 . .
N6 C9 H9 126.4 . .
N1 C10 C12 111.0(2) . .
N1 C10 C13 108.5(3) . .
C12 C10 C13 109.8(3) . .
N1 C10 C11 108.5(3) . .
C12 C10 C11 109.1(3) . .
C13 C10 C11 110.1(3) . .
C10 C11 H1A 109.5 . .
C10 C11 H11B 109.5 . .
H1A C11 H11B 109.5 . .
C10 C11 H11C 109.5 . .
H1A C11 H11C 109.5 . .
H11B C11 H11C 109.5 . .
C10 C12 H12A 109.5 . .
C10 C12 H12B 109.5 . .
H12A C12 H12B 109.5 . .
C10 C12 H12C 109.5 . .
H12A C12 H12C 109.5 . .
H12B C12 H12C 109.5 . .
C10 C13 H13A 109.5 . .
C10 C13 H13B 109.5 . .
H13A C13 H13B 109.5 . .
C10 C13 H13C 109.5 . .
H13A C13 H13C 109.5 . .
H13B C13 H13C 109.5 . .
N3 C14 C15 111.1(2) . .
N3 C14 C16 108.4(3) . .
C15 C14 C16 109.6(3) . .
N3 C14 C17 107.8(3) . .
C15 C14 C17 109.5(3) . .
C16 C14 C17 110.5(3) . .
C14 C15 H15A 109.5 . .
C14 C15 H15B 109.5 . .
H15A C15 H15B 109.5 . .
C14 C15 H15C 109.5 . .
H15A C15 H15C 109.5 . .
H15B C15 H15C 109.5 . .
C14 C16 H16A 109.5 . .
C14 C16 H16B 109.5 . .
H16A C16 H16B 109.5 . .
C14 C16 H16C 109.5 . .
H16A C16 H16C 109.5 . .
H16B C16 H16C 109.5 . .
C14 C17 H17A 109.5 . .
C14 C17 H17B 109.5 . .
H17A C17 H17B 109.5 . .
C14 C17 H17C 109.5 . .
H17A C17 H17C 109.5 . .
H17B C17 H17C 109.5 . .
N5 C18 C20 109.0(3) . .
N5 C18 C21 109.5(3) . .
C20 C18 C21 109.8(3) . .
N5 C18 C19 108.6(3) . .
C20 C18 C19 110.6(3) . .
C21 C18 C19 109.4(3) . .
C18 C19 H19A 109.5 . .
C18 C19 H19B 109.5 . .
H19A C19 H19B 109.5 . .
C18 C19 H19C 109.5 . .
H19A C19 H19C 109.5 . .
H19B C19 H19C 109.5 . .
C18 C20 H20A 109.5 . .
C18 C20 H20B 109.5 . .
H20A C20 H20B 109.5 . .
C18 C20 H20C 109.5 . .
H20A C20 H20C 109.5 . .
H20B C20 H20C 109.5 . .
C18 C21 H21A 109.5 . .
C18 C21 H21B 109.5 . .
H21A C21 H21B 109.5 . .
C18 C21 H21C 109.5 . .
H21A C21 H21C 109.5 . .
H21B C21 H21C 109.5 . .
C23 C22 C23 120.3(6) . 2_655
C23 C22 H22 119.9 . .
C23 C22 H22 119.9 2_655 .
C22 C23 C24 119.7(4) . .
C22 C23 H23 120.1 . .
C24 C23 H23 120.1 . .
C23 C24 C25 121.6(4) . .
C23 C24 H24 119.2 . .
C25 C24 H24 119.2 . .
C24 C25 C24 117.1(5) . 2_655
C24 C25 C26 121.4(3) . .
C24 C25 C26 121.4(3) 2_655 .
C25 C26 H26A 109.5 . .
C25 C26 H26B 109.5 . .
H26A C26 H26B 109.5 . .
C25 C26 H26C 109.5 . .
H26A C26 H26C 109.5 . .
H26B C26 H26C 109.5 . .
C62 C61 C66 125.5(14) . .
C62 C61 C67 117.7(19) . .
C66 C61 C67 116.6(17) . .
C61 C62 C63 122(2) . .
C61 C62 H62 118.8 . .
C63 C62 H62 118.8 . .
C64 C63 C62 118(2) . .
C64 C63 H63 121.1 . .
C62 C63 H63 121.1 . .
C63 C64 C65 121.2(19) . .
C63 C64 H64 119.4 . .
C65 C64 H64 119.4 . .
C64 C65 C66 119.2(18) . .
C64 C65 H65 120.4 . .
C66 C65 H65 120.4 . .
C61 C66 C65 113.8(18) . .
C61 C66 H66 123.1 . .
C65 C66 H66 123.1 . .
C61 C67 H67A 109.5 . .
C61 C67 H67B 109.5 . .
H67A C67 H67B 109.5 . .
C61 C67 H67C 109.5 . .
H67A C67 H67C 109.5 . .
H67B C67 H67C 109.5 . .
C42 C41 C46 120.0 . .
C42 C41 C47 122.9(8) . .
C46 C41 C47 117.1(8) . .
C41 C42 C43 120.0 . .
C41 C42 H42 120.0 . .
C43 C42 H42 120.0 . .
C44 C43 C42 120.0 . .
C44 C43 H43 120.0 . .
C42 C43 H43 120.0 . .
C45 C44 C43 120.0 . .
C45 C44 H44 120.0 . .
C43 C44 H44 120.0 . .
C44 C45 C46 120.0 . .
C44 C45 H45 120.0 . .
C46 C45 H45 120.0 . .
C45 C46 C41 120.0 . .
C45 C46 H46 120.0 . .
C41 C46 H46 120.0 . .
C41 C47 H47A 109.5 . .
C41 C47 H47B 109.5 . .
H47A C47 H47B 109.5 . .
C41 C47 H47C 109.5 . .
H47A C47 H47C 109.5 . .
H47B C47 H47C 109.5 . .
C47A C41A C42A 108(2) . .
C47A C41A C46A 132(2) . .
C42A C41A C46A 120.0 . .
C43A C42A C41A 120.0 . .
C43A C42A H42A 120.0 . .
C41A C42A H42A 120.0 . .
C42A C43A C44A 120.0 . .
C42A C43A H43A 120.0 . .
C44A C43A H43A 120.0 . .
C45A C44A C43A 120.0 . .
C45A C44A H44A 120.0 . .
C43A C44A H44A 120.0 . .
C44A C45A C46A 120.0 . .
C44A C45A H45A 120.0 . .
C46A C45A H45A 120.0 . .
C45A C46A C41A 120.0 . .
C45A C46A H46A 120.0 . .
C41A C46A H46A 120.0 . .
C41A C47A H47D 109.5 . .
C41A C47A H47E 109.5 . .
H47D C47A H47E 109.5 . .
C41A C47A H47F 109.5 . .
H47D C47A H47F 109.5 . .
H47E C47A H47F 109.5 . .
C42B C41B C46B 120.0 . .
C42B C41B C47B 127.0(19) . .
C46B C41B C47B 112.2(19) . .
C43B C42B C41B 120.0 . .
C43B C42B H42B 120.0 . .
C41B C42B H42B 120.0 . .
C42B C43B C44B 120.0 . .
C42B C43B H43B 120.0 . .
C44B C43B H43B 120.0 . .
C45B C44B C43B 120.0 . .
C45B C44B H44B 120.0 . .
C43B C44B H44B 120.0 . .
C44B C45B C46B 120.0 . .
C44B C45B H45B 120.0 . .
C46B C45B H45B 120.0 . .
C45B C46B C41B 120.0 . .
C45B C46B H46B 120.0 . .
C41B C46B H46B 120.0 . .
C41B C47B H47G 109.5 . .
C41B C47B H47H 109.5 . .
H47G C47B H47H 109.5 . .
C41B C47B H47I 109.5 . .
H47G C47B H47I 109.5 . .
H47H C47B H47I 109.5 . .
C42C C41C C46C 120.0 . .
C42C C41C C47C 119(2) . .
C46C C41C C47C 121(2) . .
C43C C42C C41C 120.0 . .
C43C C42C H42C 120.0 . .
C41C C42C H42C 120.0 . .
C44C C43C C42C 120.0 . .
C44C C43C H43C 120.0 . .
C42C C43C H43C 120.0 . .
C43C C44C C45C 120.0 . .
C43C C44C H44C 120.0 . .
C45C C44C H44C 120.0 . .
C46C C45C C44C 120.0 . .
C46C C45C H45C 120.0 . .
C44C C45C H45C 120.0 . .
C45C C46C C41C 120.0 . .
C45C C46C H46C 120.0 . .
C41C C46C H46C 120.0 . .
C41C C47C H47J 109.5 . .
C41C C47C H47K 109.5 . .
H47J C47C H47K 109.5 . .
C41C C47C H47L 109.5 . .
H47J C47C H47L 109.5 . .
H47K C47C H47L 109.5 . .

loop_
_geom_bond_atom_site_label_1
_geom_bond_atom_site_label_2
_geom_bond_distance
_geom_bond_site_symmetry_2
Sr C4 2.802(3) .
Sr C4 2.802(3) 5_656
Sr C7 2.805(3) .
Sr C7 2.805(3) 5_656
Sr C1 2.810(3) .
Sr C1 2.810(3) 5_656
B1 N4 1.552(4) .
B1 N6 1.553(4) .
B1 N2 1.555(4) .
B1 H1 1.15(3) .
N1 C1 1.372(4) .
N1 C2 1.387(4) .
N1 C10 1.487(4) .
N2 C1 1.378(4) .
N2 C3 1.380(4) .
N3 C4 1.371(4) .
N3 C5 1.381(4) .
N3 C14 1.493(4) .
N4 C4 1.379(4) .
N4 C6 1.389(4) .
N5 C7 1.368(4) .
N5 C8 1.392(4) .
N5 C18 1.486(4) .
N6 C7 1.367(4) .
N6 C9 1.379(4) .
C2 C3 1.333(5) .
C2 H2 0.9500 .
C3 H3 0.9500 .
C5 C6 1.343(5) .
C5 H5 0.9500 .
C6 H6 0.9500 .
C8 C9 1.348(5) .
C8 H8 0.9500 .
C9 H9 0.9500 .
C10 C12 1.522(5) .
C10 C13 1.523(5) .
C10 C11 1.529(4) .
C11 H1A 0.9800 .
C11 H11B 0.9800 .
C11 H11C 0.9800 .
C12 H12A 0.9800 .
C12 H12B 0.9800 .
C12 H12C 0.9800 .
C13 H13A 0.9800 .
C13 H13B 0.9800 .
C13 H13C 0.9800 .
C14 C15 1.521(5) .
C14 C16 1.528(5) .
C14 C17 1.532(5) .
C15 H15A 0.9800 .
C15 H15B 0.9800 .
C15 H15C 0.9800 .
C16 H16A 0.9800 .
C16 H16B 0.9800 .
C16 H16C 0.9800 .
C17 H17A 0.9800 .
C17 H17B 0.9800 .
C17 H17C 0.9800 .
C18 C20 1.521(5) .
C18 C21 1.527(4) .
C18 C19 1.528(4) .
C19 H19A 0.9800 .
C19 H19B 0.9800 .
C19 H19C 0.9800 .
C20 H20A 0.9800 .
C20 H20B 0.9800 .
C20 H20C 0.9800 .
C21 H21A 0.9800 .
C21 H21B 0.9800 .
C21 H21C 0.9800 .
C22 C23 1.366(5) .
C22 C23 1.366(5) 2_655
C22 H22 0.9500 .
C23 C24 1.383(6) .
C23 H23 0.9500 .
C24 C25 1.385(5) .
C24 H24 0.9500 .
C25 C24 1.385(5) 2_655
C25 C26 1.496(8) .
C26 H26A 0.9800 .
C26 H26B 0.9800 .
C26 H26C 0.9800 .
C61 C62 1.22(3) .
C61 C66 1.39(3) .
C61 C67 1.50(2) .
C62 C63 1.463(18) .
C62 H62 0.9500 .
C63 C64 1.33(3) .
C63 H63 0.9500 .
C64 C65 1.39(4) .
C64 H64 0.9500 .
C65 C66 1.50(2) .
C65 H65 0.9500 .
C66 H66 0.9500 .
C67 H67A 0.9800 .
C67 H67B 0.9800 .
C67 H67C 0.9800 .
C41 C42 1.3900 .
C41 C46 1.3900 .
C41 C47 1.436(13) .
C42 C43 1.3900 .
C42 H42 0.9500 .
C43 C44 1.3900 .
C43 H43 0.9500 .
C44 C45 1.3900 .
C44 H44 0.9500 .
C45 C46 1.3900 .
C45 H45 0.9500 .
C46 H46 0.9500 .
C47 H47A 0.9800 .
C47 H47B 0.9800 .
C47 H47C 0.9800 .
C41A C47A 1.38(3) .
C41A C42A 1.3900 .
C41A C46A 1.3900 .
C42A C43A 1.3900 .
C42A H42A 0.9500 .
C43A C44A 1.3900 .
C43A H43A 0.9500 .
C44A C45A 1.3900 .
C44A H44A 0.9500 .
C45A C46A 1.3900 .
C45A H45A 0.9500 .
C46A H46A 0.9500 .
C47A H47D 0.9800 .
C47A H47E 0.9800 .
C47A H47F 0.9800 .
C41B C42B 1.3900 .
C41B C46B 1.3900 .
C41B C47B 1.50(3) .
C42B C43B 1.3900 .
C42B H42B 0.9500 .
C43B C44B 1.3900 .
C43B H43B 0.9500 .
C44B C45B 1.3900 .
C44B H44B 0.9500 .
C45B C46B 1.3900 .
C45B H45B 0.9500 .
C46B H46B 0.9500 .
C47B H47G 0.9800 .
C47B H47H 0.9800 .
C47B H47I 0.9800 .
C41C C42C 1.3900 .
C41C C46C 1.3900 .
C41C C47C 1.44(4) .
C42C C43C 1.3900 .
C42C H42C 0.9500 .
C43C C44C 1.3900 .
C43C H43C 0.9500 .
C44C C45C 1.3900 .
C44C H44C 0.9500 .
C45C C46C 1.3900 .
C45C H45C 0.9500 .
C46C H46C 0.9500 .
C47C H47J 0.9800 .
C47C H47K 0.9800 .
C47C H47L 0.9800 .
